data_1556216
loop_
_publ_author_name
'Yang, Min'
'Tang, Jie'
'Fan, Renhua'

_publ_section_title
;
 Dearomatization strategy of \b-enamino ester: construction of
 indenoazepines via tandem Michael addition/polycyclization.
;
_journal_issue 13
_journal_name_full 'Organic letters'
_journal_page_first 3464
_journal_page_last 3467
_journal_paper_doi 10.1021/ol401553n
_journal_volume 15
_journal_year 2013
_chemical_formula_sum 'C28 H23 N O3'
_chemical_formula_weight 421.47
_space_group_IT_number 2
_space_group_name_Hall '-P 1'
_space_group_name_H-M_alt 'P -1'
_symmetry_cell_setting triclinic
_symmetry_space_group_name_H-M 'P -1'
_atom_sites_solution_hydrogens geom
_atom_sites_solution_primary direct
_atom_sites_solution_secondary difmap
_audit_creation_method SHELXL-97
_cell_angle_alpha 71.237(5)
_cell_angle_beta 74.269(4)
_cell_angle_gamma 80.711(5)
_cell_formula_units_Z 2
_cell_length_a 8.584(3)
_cell_length_b 11.098(4)
_cell_length_c 12.526(5)
_cell_measurement_reflns_used 790
_cell_measurement_temperature 293(2)
_cell_measurement_theta_max 26.578
_cell_measurement_theta_min 3.020
_cell_volume 1083.9(7)
_computing_cell_refinement 'Bruker SMART'
_computing_data_collection 'Bruker SMART'
_computing_data_reduction 'Bruker SHELXTL'
_computing_molecular_graphics 'Bruker SHELXTL'
_computing_publication_material 'Bruker SHELXTL'
_computing_structure_refinement 'SHELXL-97 (Sheldrick, 1997)'
_computing_structure_solution 'SHELXS-97 (Sheldrick, 1990)'
_diffrn_ambient_temperature 293(2)
_diffrn_measured_fraction_theta_full 0.972
_diffrn_measured_fraction_theta_max 0.972
_diffrn_measurement_device_type 'CCD area detector'
_diffrn_measurement_method 'phi and omega scans'
_diffrn_radiation_monochromator graphite
_diffrn_radiation_source 'fine-focus sealed tube'
_diffrn_radiation_type MoK\a
_diffrn_radiation_wavelength 0.71073
_diffrn_reflns_av_R_equivalents 0.0358
_diffrn_reflns_av_sigmaI/netI 0.0398
_diffrn_reflns_limit_h_max 10
_diffrn_reflns_limit_h_min -10
_diffrn_reflns_limit_k_max 12
_diffrn_reflns_limit_k_min -13
_diffrn_reflns_limit_l_max 15
_diffrn_reflns_limit_l_min -13
_diffrn_reflns_number 4958
_diffrn_reflns_theta_full 26.01
_diffrn_reflns_theta_max 26.01
_diffrn_reflns_theta_min 1.77
_diffrn_standards_decay_% 3.00
_exptl_absorpt_coefficient_mu 0.084
_exptl_absorpt_correction_T_max 0.9917
_exptl_absorpt_correction_T_min 0.9835
_exptl_absorpt_correction_type multi-scan
_exptl_absorpt_process_details sadabs
_exptl_crystal_colour yellow
_exptl_crystal_density_diffrn 1.291
_exptl_crystal_density_method 'not measured'
_exptl_crystal_description block
_exptl_crystal_F_000 444
_exptl_crystal_size_max 0.20
_exptl_crystal_size_mid 0.15
_exptl_crystal_size_min 0.10
_refine_diff_density_max 0.214
_refine_diff_density_min -0.226
_refine_diff_density_rms 0.050
_refine_ls_extinction_coef 0.036(5)
_refine_ls_extinction_expression Fc^*^=kFc[1+0.001xFc^2^\l^3^/sin(2\q)]^-1/4^
_refine_ls_extinction_method SHELXL
_refine_ls_goodness_of_fit_ref 0.957
_refine_ls_hydrogen_treatment constr
_refine_ls_matrix_type full
_refine_ls_number_parameters 292
_refine_ls_number_reflns 4156
_refine_ls_number_restraints 0
_refine_ls_restrained_S_all 0.957
_refine_ls_R_factor_all 0.0694
_refine_ls_R_factor_gt 0.0542
_refine_ls_shift/su_max 0.000
_refine_ls_shift/su_mean 0.000
_refine_ls_structure_factor_coef Fsqd
_refine_ls_weighting_details 'calc w=1/[\s^2^(Fo^2^)+(0.1054P)^2^+0.0000P] where P=(Fo^2^+2Fc^2^)/3'
_refine_ls_weighting_scheme calc
_refine_ls_wR_factor_gt 0.1472
_refine_ls_wR_factor_ref 0.1562
_reflns_number_gt 3001
_reflns_number_total 4156
_reflns_threshold_expression >2sigma(I)
_cod_data_source_file ol401553n_si_002.cif
_cod_data_source_block a20906b
_cod_depositor_comments
;
The following automatic conversions were performed:

data item '_symmetry_cell_setting' value 'Triclinic' was changed to
'triclinic' in accordance with the
/home/saulius/struct/COD-crude-data/automatic-downloads/DataCite-retrospective/ACS/depositions/lib/dictionaries/cif_core.dic
dictionary named 'cif_core.dic' version 2.4.2 last updated on
2011-04-26.

Automatic conversion script
Id: cif_fix_values 6909 2019-04-08 15:41:33Z antanas 
;
_cod_original_cell_volume 1084.0(7)
_cod_original_sg_symbol_H-M P-1
_cod_database_code 1556216

loop_
_symmetry_equiv_pos_as_xyz
'x, y, z'
'-x, -y, -z'

loop_
_atom_site_label
_atom_site_type_symbol
_atom_site_fract_x
_atom_site_fract_y
_atom_site_fract_z
_atom_site_U_iso_or_equiv
_atom_site_adp_type
_atom_site_occupancy
_atom_site_symmetry_multiplicity
_atom_site_calc_flag
_atom_site_refinement_flags
N1 N 0.92915(19) 1.02397(14) 0.27045(12) 0.0433(4) Uani 1 1 d .
O1 O 0.6700(2) 0.86826(16) -0.01108(12) 0.0739(5) Uani 1 1 d .
O2 O 0.57557(19) 1.11753(14) 0.38293(11) 0.0578(4) Uani 1 1 d .
O3 O 0.45165(17) 1.05723(13) 0.27450(11) 0.0537(4) Uani 1 1 d .
C1 C 0.8843(2) 1.10891(17) 0.17263(14) 0.0423(4) Uani 1 1 d .
C2 C 0.9349(2) 1.23272(18) 0.13222(16) 0.0501(5) Uani 1 1 d .
H2 H 0.9824 1.2608 0.1775 0.060 Uiso 1 1 calc R
C3 C 0.9156(3) 1.31288(19) 0.02728(17) 0.0563(5) Uani 1 1 d .
H3 H 0.9443 1.3962 0.0050 0.068 Uiso 1 1 calc R
C4 C 0.8542(2) 1.27418(19) -0.04764(15) 0.0528(5) Uani 1 1 d .
C5 C 0.8053(2) 1.15193(19) -0.00936(14) 0.0459(5) Uani 1 1 d .
C6 C 0.7394(3) 1.0852(2) -0.07233(15) 0.0547(5) Uani 1 1 d .
H6A H 0.8159 1.0816 -0.1444 0.066 Uiso 1 1 calc R
H6B H 0.6374 1.1283 -0.0893 0.066 Uiso 1 1 calc R
C7 C 0.7150(2) 0.9530(2) 0.01061(15) 0.0507(5) Uani 1 1 d .
C8 C 0.7447(2) 0.95138(17) 0.12391(14) 0.0412(4) Uani 1 1 d .
C9 C 0.6831(2) 0.87284(17) 0.23069(13) 0.0391(4) Uani 1 1 d .
C10 C 0.6720(2) 0.92204(17) 0.33252(13) 0.0402(4) Uani 1 1 d .
H10 H 0.6242 0.8567 0.4030 0.048 Uiso 1 1 calc R
C11 C 0.8435(2) 0.93261(16) 0.33919(13) 0.0393(4) Uani 1 1 d .
C12 C 0.8113(2) 1.07126(17) 0.10196(13) 0.0410(4) Uani 1 1 d .
C13 C 0.8439(4) 1.3608(2) -0.16631(19) 0.0782(8) Uani 1 1 d .
H13A H 0.9087 1.3222 -0.2241 0.117 Uiso 1 1 calc R
H13B H 0.8835 1.4413 -0.1780 0.117 Uiso 1 1 calc R
H13C H 0.7330 1.3742 -0.1724 0.117 Uiso 1 1 calc R
C14 C 0.6223(2) 0.74743(17) 0.25580(14) 0.0417(4) Uani 1 1 d .
C15 C 0.7015(3) 0.66122(19) 0.19583(17) 0.0528(5) Uani 1 1 d .
H15 H 0.7920 0.6842 0.1352 0.063 Uiso 1 1 calc R
C16 C 0.6477(3) 0.5418(2) 0.22492(19) 0.0628(6) Uani 1 1 d .
H16 H 0.7021 0.4852 0.1836 0.075 Uiso 1 1 calc R
C17 C 0.5152(3) 0.5056(2) 0.31381(19) 0.0668(7) Uani 1 1 d .
H17 H 0.4808 0.4243 0.3337 0.080 Uiso 1 1 calc R
C18 C 0.4334(3) 0.5899(2) 0.37341(18) 0.0655(6) Uani 1 1 d .
H18 H 0.3421 0.5663 0.4331 0.079 Uiso 1 1 calc R
C19 C 0.4862(3) 0.7095(2) 0.34509(16) 0.0532(5) Uani 1 1 d .
H19 H 0.4301 0.7658 0.3863 0.064 Uiso 1 1 calc R
C20 C 0.5652(2) 1.04552(18) 0.33150(14) 0.0440(5) Uani 1 1 d .
C21 C 0.3389(3) 1.1697(2) 0.2653(2) 0.0678(6) Uani 1 1 d .
H21A H 0.3094 1.1904 0.3382 0.081 Uiso 1 1 calc R
H21B H 0.2408 1.1526 0.2503 0.081 Uiso 1 1 calc R
C22 C 0.4110(3) 1.2799(2) 0.1707(2) 0.0799(8) Uani 1 1 d .
H22A H 0.5057 1.2990 0.1871 0.120 Uiso 1 1 calc R
H22B H 0.3331 1.3528 0.1652 0.120 Uiso 1 1 calc R
H22C H 0.4410 1.2592 0.0987 0.120 Uiso 1 1 calc R
C23 C 0.9162(2) 0.83364(17) 0.42756(13) 0.0406(4) Uani 1 1 d .
C24 C 0.8585(3) 0.71273(17) 0.47946(15) 0.0471(5) Uani 1 1 d .
H24 H 0.7727 0.6927 0.4578 0.056 Uiso 1 1 calc R
C25 C 0.9268(3) 0.62318(19) 0.56197(16) 0.0541(5) Uani 1 1 d .
H25 H 0.8885 0.5425 0.5948 0.065 Uiso 1 1 calc R
C26 C 1.0520(3) 0.6520(2) 0.59658(16) 0.0575(5) Uani 1 1 d .
H26 H 1.0962 0.5917 0.6539 0.069 Uiso 1 1 calc R
C27 C 1.1113(3) 0.7705(2) 0.54599(16) 0.0552(5) Uani 1 1 d .
H27 H 1.1959 0.7903 0.5690 0.066 Uiso 1 1 calc R
C28 C 1.0455(2) 0.85957(19) 0.46141(15) 0.0480(5) Uani 1 1 d .
H28 H 1.0882 0.9386 0.4262 0.058 Uiso 1 1 calc R

loop_
_atom_site_aniso_label
_atom_site_aniso_U_11
_atom_site_aniso_U_22
_atom_site_aniso_U_33
_atom_site_aniso_U_23
_atom_site_aniso_U_13
_atom_site_aniso_U_12
N1 0.0505(9) 0.0434(9) 0.0362(7) -0.0078(7) -0.0090(6) -0.0142(7)
O1 0.1084(14) 0.0787(11) 0.0491(8) -0.0239(8) -0.0243(8) -0.0273(10)
O2 0.0692(10) 0.0613(9) 0.0542(8) -0.0314(7) -0.0133(7) -0.0088(7)
O3 0.0558(8) 0.0590(8) 0.0560(8) -0.0263(7) -0.0195(7) -0.0009(7)
C1 0.0424(10) 0.0454(10) 0.0342(8) -0.0056(8) -0.0041(7) -0.0114(8)
C2 0.0550(12) 0.0476(11) 0.0458(10) -0.0090(9) -0.0070(9) -0.0170(10)
C3 0.0640(13) 0.0428(11) 0.0518(11) -0.0018(9) -0.0044(10) -0.0163(10)
C4 0.0534(12) 0.0512(12) 0.0402(9) 0.0023(9) -0.0054(8) -0.0085(10)
C5 0.0448(10) 0.0527(11) 0.0324(8) -0.0053(8) -0.0037(7) -0.0067(9)
C6 0.0589(13) 0.0687(14) 0.0321(8) -0.0094(9) -0.0081(8) -0.0088(11)
C7 0.0556(12) 0.0642(13) 0.0349(9) -0.0172(9) -0.0075(8) -0.0123(10)
C8 0.0457(10) 0.0463(10) 0.0330(8) -0.0126(7) -0.0070(7) -0.0088(8)
C9 0.0425(10) 0.0426(10) 0.0337(8) -0.0118(7) -0.0065(7) -0.0103(8)
C10 0.0494(10) 0.0426(10) 0.0282(7) -0.0076(7) -0.0048(7) -0.0156(8)
C11 0.0495(10) 0.0400(9) 0.0306(8) -0.0112(7) -0.0066(7) -0.0125(8)
C12 0.0445(10) 0.0425(10) 0.0319(8) -0.0075(7) -0.0023(7) -0.0101(8)
C13 0.0951(19) 0.0679(15) 0.0540(12) 0.0137(12) -0.0208(12) -0.0166(14)
C14 0.0465(10) 0.0453(10) 0.0368(8) -0.0117(8) -0.0114(7) -0.0111(9)
C15 0.0572(12) 0.0541(12) 0.0513(10) -0.0206(9) -0.0100(9) -0.0105(10)
C16 0.0766(15) 0.0538(13) 0.0690(13) -0.0296(11) -0.0193(12) -0.0083(11)
C17 0.0882(18) 0.0552(13) 0.0657(13) -0.0144(11) -0.0229(12) -0.0289(13)
C18 0.0769(16) 0.0689(14) 0.0545(11) -0.0159(11) -0.0054(10) -0.0385(13)
C19 0.0597(12) 0.0584(12) 0.0451(10) -0.0185(9) -0.0033(9) -0.0233(10)
C20 0.0520(11) 0.0490(10) 0.0323(8) -0.0128(8) -0.0045(7) -0.0150(9)
C21 0.0680(15) 0.0737(16) 0.0714(14) -0.0356(13) -0.0270(12) 0.0153(12)
C22 0.107(2) 0.0611(15) 0.0884(17) -0.0353(14) -0.0428(16) 0.0091(15)
C23 0.0490(11) 0.0438(10) 0.0299(8) -0.0121(7) -0.0051(7) -0.0103(8)
C24 0.0606(12) 0.0439(10) 0.0391(9) -0.0101(8) -0.0126(8) -0.0134(9)
C25 0.0722(14) 0.0437(11) 0.0432(10) -0.0056(9) -0.0140(10) -0.0096(10)
C26 0.0694(14) 0.0573(12) 0.0414(10) -0.0059(9) -0.0182(9) -0.0013(11)
C27 0.0556(12) 0.0670(13) 0.0473(10) -0.0170(10) -0.0173(9) -0.0075(11)
C28 0.0542(12) 0.0496(11) 0.0415(9) -0.0120(8) -0.0105(8) -0.0121(9)

loop_
_atom_type_symbol
_atom_type_description
_atom_type_scat_dispersion_real
_atom_type_scat_dispersion_imag
_atom_type_scat_source
C C 0.0033 0.0016 'International Tables Vol C Tables 4.2.6.8 and 6.1.1.4'
H H 0.0000 0.0000 'International Tables Vol C Tables 4.2.6.8 and 6.1.1.4'
N N 0.0061 0.0033 'International Tables Vol C Tables 4.2.6.8 and 6.1.1.4'
O O 0.0106 0.0060 'International Tables Vol C Tables 4.2.6.8 and 6.1.1.4'

loop_
_geom_angle_atom_site_label_1
_geom_angle_atom_site_label_2
_geom_angle_atom_site_label_3
_geom_angle
C11 N1 C1 122.62(15)
C20 O3 C21 117.97(15)
N1 C1 C2 118.98(16)
N1 C1 C12 122.83(16)
C2 C1 C12 117.49(16)
C3 C2 C1 120.95(18)
C3 C2 H2 119.5
C1 C2 H2 119.5
C2 C3 C4 122.33(18)
C2 C3 H3 118.8
C4 C3 H3 118.8
C5 C4 C3 117.23(17)
C5 C4 C13 121.07(19)
C3 C4 C13 121.69(19)
C4 C5 C12 121.53(17)
C4 C5 C6 128.43(16)
C12 C5 C6 110.04(16)
C5 C6 C7 104.20(15)
C5 C6 H6A 110.9
C7 C6 H6A 110.9
C5 C6 H6B 110.9
C7 C6 H6B 110.9
H6A C6 H6B 108.9
O1 C7 C8 127.50(18)
O1 C7 C6 124.28(17)
C8 C7 C6 108.08(15)
C9 C8 C12 124.99(15)
C9 C8 C7 127.00(16)
C12 C8 C7 105.86(14)
C8 C9 C14 126.16(15)
C8 C9 C10 116.14(15)
C14 C9 C10 117.67(13)
C9 C10 C20 114.65(15)
C9 C10 C11 108.39(14)
C20 C10 C11 112.13(14)
C9 C10 H10 107.1
C20 C10 H10 107.1
C11 C10 H10 107.1
N1 C11 C23 118.13(16)
N1 C11 C10 122.61(16)
C23 C11 C10 119.26(14)
C5 C12 C1 120.05(16)
C5 C12 C8 111.00(15)
C1 C12 C8 128.84(15)
C4 C13 H13A 109.5
C4 C13 H13B 109.5
H13A C13 H13B 109.5
C4 C13 H13C 109.5
H13A C13 H13C 109.5
H13B C13 H13C 109.5
C15 C14 C19 117.65(17)
C15 C14 C9 121.70(16)
C19 C14 C9 120.59(16)
C16 C15 C14 120.75(19)
C16 C15 H15 119.6
C14 C15 H15 119.6
C17 C16 C15 120.8(2)
C17 C16 H16 119.6
C15 C16 H16 119.6
C16 C17 C18 119.56(19)
C16 C17 H17 120.2
C18 C17 H17 120.2
C17 C18 C19 120.1(2)
C17 C18 H18 119.9
C19 C18 H18 119.9
C18 C19 C14 121.1(2)
C18 C19 H19 119.4
C14 C19 H19 119.4
O2 C20 O3 124.87(19)
O2 C20 C10 124.20(18)
O3 C20 C10 110.71(14)
O3 C21 C22 111.00(19)
O3 C21 H21A 109.4
C22 C21 H21A 109.4
O3 C21 H21B 109.4
C22 C21 H21B 109.4
H21A C21 H21B 108.0
C21 C22 H22A 109.5
C21 C22 H22B 109.5
H22A C22 H22B 109.5
C21 C22 H22C 109.5
H22A C22 H22C 109.5
H22B C22 H22C 109.5
C28 C23 C24 117.91(17)
C28 C23 C11 120.22(16)
C24 C23 C11 121.87(16)
C25 C24 C23 120.75(18)
C25 C24 H24 119.6
C23 C24 H24 119.6
C24 C25 C26 120.40(18)
C24 C25 H25 119.8
C26 C25 H25 119.8
C27 C26 C25 119.78(19)
C27 C26 H26 120.1
C25 C26 H26 120.1
C28 C27 C26 119.95(19)
C28 C27 H27 120.0
C26 C27 H27 120.0
C27 C28 C23 121.18(18)
C27 C28 H28 119.4
C23 C28 H28 119.4

loop_
_geom_bond_atom_site_label_1
_geom_bond_atom_site_label_2
_geom_bond_distance
N1 C11 1.283(2)
N1 C1 1.390(2)
O1 C7 1.203(2)
O2 C20 1.203(2)
O3 C20 1.324(2)
O3 C21 1.444(3)
C1 C2 1.400(2)
C1 C12 1.405(2)
C2 C3 1.366(3)
C2 H2 0.9300
C3 C4 1.394(3)
C3 H3 0.9300
C4 C5 1.379(3)
C4 C13 1.505(3)
C5 C12 1.403(2)
C5 C6 1.498(3)
C6 C7 1.509(3)
C6 H6A 0.9700
C6 H6B 0.9700
C7 C8 1.503(2)
C8 C9 1.358(2)
C8 C12 1.448(2)
C9 C14 1.474(2)
C9 C10 1.516(2)
C10 C20 1.519(3)
C10 C11 1.522(3)
C10 H10 0.9800
C11 C23 1.481(3)
C13 H13A 0.9600
C13 H13B 0.9600
C13 H13C 0.9600
C14 C15 1.385(3)
C14 C19 1.393(2)
C15 C16 1.377(3)
C15 H15 0.9300
C16 C17 1.366(3)
C16 H16 0.9300
C17 C18 1.370(3)
C17 H17 0.9300
C18 C19 1.377(3)
C18 H18 0.9300
C19 H19 0.9300
C21 C22 1.482(3)
C21 H21A 0.9700
C21 H21B 0.9700
C22 H22A 0.9600
C22 H22B 0.9600
C22 H22C 0.9600
C23 C28 1.390(3)
C23 C24 1.395(2)
C24 C25 1.371(3)
C24 H24 0.9300
C25 C26 1.378(3)
C25 H25 0.9300
C26 C27 1.377(3)
C26 H26 0.9300
C27 C28 1.375(3)
C27 H27 0.9300
C28 H28 0.9300

loop_
_geom_torsion_atom_site_label_1
_geom_torsion_atom_site_label_2
_geom_torsion_atom_site_label_3
_geom_torsion_atom_site_label_4
_geom_torsion
C11 N1 C1 C2 151.77(18)
C11 N1 C1 C12 -38.1(3)
N1 C1 C2 C3 169.89(18)
C12 C1 C2 C3 -0.8(3)
C1 C2 C3 C4 -3.9(3)
C2 C3 C4 C5 3.1(3)
C2 C3 C4 C13 -175.9(2)
C3 C4 C5 C12 2.3(3)
C13 C4 C5 C12 -178.7(2)
C3 C4 C5 C6 -178.4(2)
C13 C4 C5 C6 0.6(3)
C4 C5 C6 C7 177.6(2)
C12 C5 C6 C7 -3.0(2)
C5 C6 C7 O1 -176.5(2)
C5 C6 C7 C8 7.6(2)
O1 C7 C8 C9 -21.3(4)
C6 C7 C8 C9 154.5(2)
O1 C7 C8 C12 174.9(2)
C6 C7 C8 C12 -9.3(2)
C12 C8 C9 C14 -176.66(18)
C7 C8 C9 C14 22.4(3)
C12 C8 C9 C10 5.3(3)
C7 C8 C9 C10 -155.63(19)
C8 C9 C10 C20 60.4(2)
C14 C9 C10 C20 -117.81(18)
C8 C9 C10 C11 -65.7(2)
C14 C9 C10 C11 116.09(17)
C1 N1 C11 C23 168.70(15)
C1 N1 C11 C10 -10.8(3)
C9 C10 C11 N1 76.8(2)
C20 C10 C11 N1 -50.8(2)
C9 C10 C11 C23 -102.73(17)
C20 C10 C11 C23 129.71(16)
C4 C5 C12 C1 -7.0(3)
C6 C5 C12 C1 173.59(17)
C4 C5 C12 C8 176.56(18)
C6 C5 C12 C8 -2.9(2)
N1 C1 C12 C5 -164.25(17)
C2 C1 C12 C5 6.1(3)
N1 C1 C12 C8 11.5(3)
C2 C1 C12 C8 -178.17(18)
C9 C8 C12 C5 -156.67(19)
C7 C8 C12 C5 7.6(2)
C9 C8 C12 C1 27.2(3)
C7 C8 C12 C1 -168.50(19)
C8 C9 C14 C15 41.0(3)
C10 C9 C14 C15 -140.94(18)
C8 C9 C14 C19 -141.9(2)
C10 C9 C14 C19 36.1(3)
C19 C14 C15 C16 -0.7(3)
C9 C14 C15 C16 176.45(18)
C14 C15 C16 C17 -0.2(3)
C15 C16 C17 C18 1.1(4)
C16 C17 C18 C19 -1.1(4)
C17 C18 C19 C14 0.2(3)
C15 C14 C19 C18 0.7(3)
C9 C14 C19 C18 -176.50(19)
C21 O3 C20 O2 5.1(3)
C21 O3 C20 C10 179.90(15)
C9 C10 C20 O2 -158.16(16)
C11 C10 C20 O2 -34.0(2)
C9 C10 C20 O3 26.96(19)
C11 C10 C20 O3 151.10(14)
C20 O3 C21 C22 81.3(2)
N1 C11 C23 C28 21.3(2)
C10 C11 C23 C28 -159.17(16)
N1 C11 C23 C24 -158.81(16)
C10 C11 C23 C24 20.7(2)
C28 C23 C24 C25 0.6(3)
C11 C23 C24 C25 -179.31(17)
C23 C24 C25 C26 1.2(3)
C24 C25 C26 C27 -1.6(3)
C25 C26 C27 C28 0.1(3)
C26 C27 C28 C23 1.7(3)
C24 C23 C28 C27 -2.1(3)
C11 C23 C28 C27 177.86(17)
